data_4323800
loop_
_publ_author_name
'Maurits D. Janssen'
'Mathias Herres'
'Laszl\'o Zsolnai'
'Anthony L. Spek'
'David M. Grove'
'Heinrich Lang'
'Gerard van Koten'

_publ_section_title
;
 Monomeric Bis(\h2-alkyne)copper(I) and -silver(I) Halides, Pseudohalides,
 and Arenethiolates
;
_journal_name_full 'Inorganic Chemistry'
_journal_page_first 2476
_journal_page_last 2483
_journal_paper_doi 10.1021/ic950710j
_journal_volume 35
_journal_year 1996
_chemical_formula_sum 'C30 H47 Ag F3 O3 S Si4 Ti'
_chemical_formula_weight 812.87
_space_group_IT_number 14
_symmetry_cell_setting monoclinic
_symmetry_space_group_name_Hall '-P 2ybc'
_symmetry_space_group_name_H-M 'P 1 21/c 1'
_atom_sites_solution_hydrogens geom
_atom_sites_solution_primary direct
_atom_sites_solution_secondary difmap
_audit_creation_method SHELXL
_cell_angle_alpha 90.00
_cell_angle_beta 119.21(2)
_cell_angle_gamma 90.00
_cell_formula_units_Z 4
_cell_length_a 13.384(3)
_cell_length_b 24.548(12)
_cell_length_c 13.506(3)
_cell_measurement_temperature 293(2)
_cell_volume 3873(2)
_computing_structure_refinement 'SHELXL-93 (Sheldrick, 1993)'
_computing_structure_solution 'SHELXS-86 (Sheldrick, 1990)'
_diffrn_ambient_temperature 210
_diffrn_radiation_monochromator graphite
_diffrn_radiation_source 'fine-focus sealed tube'
_diffrn_radiation_type MoK\a
_diffrn_radiation_wavelength 0.71073
_diffrn_reflns_av_R_equivalents 0.0213
_diffrn_reflns_av_sigmaI/netI 0.0399
_diffrn_reflns_limit_h_max 10
_diffrn_reflns_limit_h_min -10
_diffrn_reflns_limit_k_max 26
_diffrn_reflns_limit_k_min -6
_diffrn_reflns_limit_l_max 14
_diffrn_reflns_limit_l_min -14
_diffrn_reflns_number 4782
_diffrn_reflns_theta_max 22.50
_diffrn_reflns_theta_min 1.92
_exptl_absorpt_coefficient_mu 0.931
_exptl_crystal_density_diffrn 1.394
_exptl_crystal_F_000 1676
_exptl_crystal_size_max 0.30
_exptl_crystal_size_mid 0.30
_exptl_crystal_size_min 0.40
_refine_diff_density_max 0.615
_refine_diff_density_min -0.497
_refine_diff_density_rms 0.067
_refine_ls_extinction_method none
_refine_ls_goodness_of_fit_all 1.026
_refine_ls_goodness_of_fit_obs 1.050
_refine_ls_matrix_type full
_refine_ls_number_parameters 403
_refine_ls_number_reflns 4530
_refine_ls_number_restraints 0
_refine_ls_restrained_S_all 1.026
_refine_ls_restrained_S_obs 1.050
_refine_ls_R_factor_all 0.0565
_refine_ls_R_factor_obs 0.0384
_refine_ls_shift/esd_max 0.086
_refine_ls_shift/esd_mean 0.004
_refine_ls_structure_factor_coef Fsqd
_refine_ls_weighting_details 'w=1/[\s^2^(Fo^2^)+(0.0521P)^2^+5.2687P] where P=(Fo^2^+2Fc^2^)/3'
_refine_ls_weighting_scheme calc
_refine_ls_wR_factor_all 0.1014
_refine_ls_wR_factor_obs 0.0911
_reflns_number_observed 3578
_reflns_number_total 4530
_reflns_observed_criterion >2sigma(I)
_cod_data_source_file ic950710j_2.cif
_cod_data_source_block hisi
_cod_depositor_comments
;
The following automatic conversions were performed:

'_symmetry_cell_setting' tag value 'monoklin' was replaced with
'monoclinic' value as specified in the replacement file
'/home/robertas/cod-tools/perl-scripts/inputs/replacement_values.lst'.

Automatic conversion script
Id: cif_fix_values 3143 2015-03-26 13:38:13Z robertas 

The following automatic conversions were performed:

'_refine_ls_weighting_scheme' value 'calc
w=1/[\s^2^(Fo^2^)+(0.0521P)^2^+5.2687P] where P=(Fo^2^+2Fc^2^)/3' was
changed to 'calc'. New tag '_refine_ls_weighting_details' was
created. The value of the new tag was set to
'w=1/[\s^2^(Fo^2^)+(0.0521P)^2^+5.2687P] where P=(Fo^2^+2Fc^2^)/3'.

Automatic conversion script
Id: cif_fix_values 3143 2015-03-26 13:38:13Z robertas 
;
_cod_original_cell_volume 3873.1(23)
_cod_database_code 4323800

loop_
_symmetry_equiv_pos_as_xyz
'x, y, z'
'-x, y+1/2, -z+1/2'
'-x, -y, -z'
'x, -y-1/2, z-1/2'

loop_
_atom_site_aniso_label
_atom_site_aniso_U_11
_atom_site_aniso_U_22
_atom_site_aniso_U_33
_atom_site_aniso_U_23
_atom_site_aniso_U_13
_atom_site_aniso_U_12
Ag1 0.0374(3) 0.0212(2) 0.0600(3) -0.0027(2) 0.0258(2) -0.0024(2)
Ti1 0.0291(6) 0.0185(4) 0.0265(5) -0.0007(4) 0.0136(4) -0.0020(4)
S1 0.0591(12) 0.0292(8) 0.0776(12) -0.0052(7) 0.0324(9) 0.0000(7)
Si1 0.0359(10) 0.0274(7) 0.0538(10) -0.0006(7) 0.0201(8) 0.0074(7)
Si2 0.0328(10) 0.0370(8) 0.0574(10) -0.0082(7) 0.0221(8) -0.0053(7)
Si3 0.0410(10) 0.0329(8) 0.0429(9) 0.0081(7) 0.0198(8) 0.0062(7)
Si4 0.0347(11) 0.0644(11) 0.0511(10) -0.0002(9) 0.0042(8) -0.0077(9)
F1 0.064(3) 0.034(2) 0.296(8) -0.031(3) 0.060(4) -0.015(2)
F2 0.049(3) 0.066(3) 0.315(9) -0.015(4) 0.042(4) 0.012(3)
F3 0.186(7) 0.154(6) 0.207(7) -0.010(6) 0.141(7) -0.050(5)
O1 0.086(4) 0.029(2) 0.094(3) -0.014(2) 0.047(3) -0.021(2)
O2 0.047(3) 0.064(3) 0.164(6) 0.036(3) 0.028(3) 0.001(3)
O3 0.242(9) 0.121(5) 0.081(4) -0.022(4) 0.085(5) 0.028(5)
C1 0.027(3) 0.029(3) 0.032(3) 0.004(2) 0.011(2) -0.003(2)
C2 0.030(3) 0.027(3) 0.040(3) 0.004(2) 0.017(2) 0.002(2)
C3 0.045(4) 0.056(4) 0.072(4) -0.008(3) 0.028(3) -0.001(3)
C4 0.068(5) 0.040(3) 0.090(5) 0.022(3) 0.036(4) 0.013(3)
C5 0.053(4) 0.049(4) 0.072(4) -0.017(3) 0.026(4) 0.001(3)
C6 0.035(4) 0.022(3) 0.033(3) -0.002(2) 0.017(2) 0.002(3)
C7 0.041(4) 0.024(3) 0.043(3) 0.002(2) 0.018(3) 0.007(3)
C8 0.055(5) 0.055(4) 0.080(5) -0.012(3) 0.039(4) -0.021(3)
C9 0.037(4) 0.061(4) 0.094(5) -0.006(4) 0.032(4) 0.002(3)
C10 0.050(4) 0.062(4) 0.065(4) -0.015(3) 0.022(3) -0.011(3)
C12 0.038(3) 0.021(2) 0.027(3) 0.004(2) 0.015(2) 0.002(2)
C13 0.050(4) 0.027(3) 0.022(3) 0.001(2) 0.016(3) -0.002(2)
C14 0.055(5) 0.034(3) 0.040(3) 0.011(3) 0.035(3) 0.013(3)
C15 0.037(4) 0.039(3) 0.048(3) 0.017(3) 0.026(3) 0.004(3)
C16 0.046(4) 0.020(2) 0.035(3) 0.003(2) 0.020(3) -0.004(3)
C17 0.047(4) 0.069(4) 0.055(4) 0.005(3) 0.015(3) -0.003(3)
C18 0.058(4) 0.046(3) 0.071(4) 0.027(3) 0.039(4) 0.025(3)
C19 0.058(4) 0.044(3) 0.059(4) 0.011(3) 0.034(3) 0.016(3)
C20 0.035(4) 0.035(3) 0.027(3) -0.004(2) 0.008(2) -0.016(3)
C21 0.054(5) 0.033(3) 0.033(3) -0.008(2) 0.014(3) -0.020(3)
C22 0.067(5) 0.034(3) 0.032(3) -0.010(2) 0.020(3) 0.005(3)
C23 0.041(4) 0.067(4) 0.029(3) -0.011(3) 0.021(3) -0.005(3)
C24 0.051(4) 0.037(3) 0.023(3) -0.001(2) 0.011(3) -0.010(3)
C25 0.056(5) 0.118(7) 0.074(5) -0.016(5) -0.002(4) -0.024(5)
C26 0.051(5) 0.095(6) 0.100(6) 0.008(5) 0.030(4) -0.004(4)
C27 0.056(5) 0.069(5) 0.062(4) 0.010(4) 0.001(4) 0.014(4)
C28 0.053(5) 0.028(4) 0.148(8) -0.011(4) 0.023(5) -0.001(3)
C29 0.122(8) 0.064(5) 0.080(6) -0.005(5) 0.060(6) -0.023(5)
C30 0.072(7) 0.170(10) 0.118(8) 0.105(8) 0.026(5) -0.011(6)
C31 0.085(6) 0.049(4) 0.101(6) 0.025(4) 0.068(5) 0.016(4)

loop_
_atom_site_label
_atom_site_type_symbol
_atom_site_fract_x
_atom_site_fract_y
_atom_site_fract_z
_atom_site_U_iso_or_equiv
_atom_site_thermal_displace_type
_atom_site_occupancy
_atom_site_calc_flag
_atom_site_refinement_flags
_atom_site_disorder_group
Ag1 Ag 0.46645(4) 0.558395(15) 0.71111(4) 0.0387(2) Uani 1 d . .
Ti1 Ti 0.56520(8) 0.67805(3) 0.75222(7) 0.0247(2) Uani 1 d . .
S1 S 0.37472(15) 0.42075(6) 0.65721(15) 0.0557(5) Uani 1 d . .
Si1 Si 0.73057(14) 0.49112(6) 0.72420(13) 0.0398(4) Uani 1 d . .
Si2 Si 0.16418(14) 0.59607(6) 0.63737(14) 0.0424(4) Uani 1 d . .
Si3 Si 0.30822(14) 0.76475(6) 0.54903(13) 0.0392(4) Uani 1 d . .
Si4 Si 0.87212(15) 0.64833(8) 1.00247(15) 0.0572(5) Uani 1 d . .
F1 F 0.2230(4) 0.3488(2) 0.6355(6) 0.143(3) Uani 1 d . .
F2 F 0.1639(4) 0.4292(2) 0.6067(7) 0.163(3) Uani 1 d . .
F3 F 0.2746(7) 0.4029(3) 0.7751(7) 0.163(3) Uani 1 d . .
O1 O 0.3869(4) 0.47567(15) 0.6939(4) 0.0686(13) Uani 1 d . .
O2 O 0.4595(4) 0.3841(2) 0.7248(5) 0.102(2) Uani 1 d . .
O3 O 0.3347(7) 0.4161(3) 0.5372(5) 0.146(3) Uani 1 d . .
C1 C 0.6347(4) 0.6000(2) 0.7500(4) 0.0307(12) Uani 1 d . .
C2 C 0.6591(4) 0.5530(2) 0.7403(4) 0.0323(13) Uani 1 d . .
C3 C 0.8680(5) 0.5152(3) 0.7375(6) 0.058(2) Uani 1 d . .
H3A H 0.9121(15) 0.5329(14) 0.8095(15) 0.080(5) Uiso 1 calc R .
H3B H 0.8529(5) 0.5405(12) 0.6776(20) 0.080(5) Uiso 1 calc R .
H3C H 0.9101(16) 0.4847(3) 0.7324(33) 0.080(5) Uiso 1 calc R .
C4 C 0.7571(6) 0.4413(2) 0.8367(6) 0.067(2) Uani 1 d . .
H4A H 0.8045(28) 0.4576(6) 0.9096(6) 0.080(5) Uiso 1 calc R .
H4B H 0.7951(30) 0.4100(7) 0.8282(20) 0.080(5) Uiso 1 calc R .
H4C H 0.6855(7) 0.4305(12) 0.8309(21) 0.080(5) Uiso 1 calc R .
C5 C 0.6413(5) 0.4598(2) 0.5845(5) 0.060(2) Uani 1 d . .
H5A H 0.6272(28) 0.4859(6) 0.5261(5) 0.080(5) Uiso 1 calc R .
H5B H 0.5698(15) 0.4484(15) 0.5782(14) 0.080(5) Uiso 1 calc R .
H5C H 0.6803(16) 0.4288(10) 0.5762(14) 0.080(5) Uiso 1 calc R .
C6 C 0.4006(5) 0.6454(2) 0.7093(4) 0.0297(12) Uani 1 d . .
C7 C 0.3104(5) 0.6213(2) 0.6842(4) 0.0367(14) Uani 1 d . .
C8 C 0.1623(6) 0.5482(2) 0.7417(6) 0.061(2) Uani 1 d . .
H8A H 0.0879(11) 0.5318(12) 0.7109(14) 0.080(5) Uiso 1 calc R .
H8B H 0.1794(33) 0.5675(4) 0.8100(13) 0.080(5) Uiso 1 calc R .
H8C H 0.2187(23) 0.5203(9) 0.7586(25) 0.080(5) Uiso 1 calc R .
C9 C 0.0735(5) 0.6560(3) 0.6246(6) 0.064(2) Uani 1 d . .
H9A H -0.0020(11) 0.6439(3) 0.6055(33) 0.080(5) Uiso 1 calc R .
H9B H 0.0691(27) 0.6798(8) 0.5662(23) 0.080(5) Uiso 1 calc R .
H9C H 0.1066(18) 0.6753(9) 0.6954(11) 0.080(5) Uiso 1 calc R .
C10 C 0.1154(5) 0.5619(3) 0.4992(5) 0.062(2) Uani 1 d . .
H10A H 0.0426(17) 0.5449(14) 0.4756(17) 0.080(5) Uiso 1 calc R .
H10B H 0.1703(17) 0.5347(11) 0.5067(10) 0.080(5) Uiso 1 calc R .
H10C H 0.1081(32) 0.5883(4) 0.4436(9) 0.080(5) Uiso 1 calc R .
C12 C 0.4524(4) 0.7344(2) 0.5907(4) 0.0291(12) Uani 1 d . .
C13 C 0.4760(5) 0.6848(2) 0.5517(4) 0.0335(14) Uani 1 d . .
H13 H 0.4213(5) 0.6594(2) 0.5061(4) 0.043(5) Uiso 1 calc R .
C14 C 0.5927(5) 0.6800(2) 0.5917(4) 0.0385(14) Uani 1 d . .
H14 H 0.6293(5) 0.6515(2) 0.5772(4) 0.043(5) Uiso 1 calc R .
C15 C 0.6455(5) 0.7261(2) 0.6582(4) 0.0391(14) Uani 1 d . .
H15 H 0.7236(5) 0.7332(2) 0.6971(4) 0.043(5) Uiso 1 calc R .
C16 C 0.5599(5) 0.7593(2) 0.6556(4) 0.0336(13) Uani 1 d . .
H16 H 0.5720(5) 0.7929(2) 0.6915(4) 0.043(5) Uiso 1 calc R .
C17 C 0.1989(5) 0.7190(3) 0.4412(5) 0.061(2) Uani 1 d . .
H17A H 0.2052(22) 0.6835(5) 0.4733(11) 0.080(5) Uiso 1 calc R .
H17B H 0.2110(21) 0.7165(13) 0.3769(15) 0.080(5) Uiso 1 calc R .
H17C H 0.1240(5) 0.7335(9) 0.4176(24) 0.080(5) Uiso 1 calc R .
C18 C 0.3005(6) 0.8326(2) 0.4836(5) 0.055(2) Uani 1 d . .
H18A H 0.3652(18) 0.8542(6) 0.5343(15) 0.080(5) Uiso 1 calc R .
H18B H 0.2312(17) 0.8507(7) 0.4694(30) 0.080(5) Uiso 1 calc R .
H18C H 0.3011(34) 0.8277(2) 0.4133(17) 0.080(5) Uiso 1 calc R .
C19 C 0.2862(5) 0.7766(2) 0.6730(5) 0.051(2) Uani 1 d . .
H19A H 0.3441(20) 0.8009(13) 0.7253(16) 0.080(5) Uiso 1 calc R .
H19B H 0.2909(34) 0.7426(3) 0.7100(20) 0.080(5) Uiso 1 calc R .
H19C H 0.2121(14) 0.7925(15) 0.6477(6) 0.080(5) Uiso 1 calc R .
C20 C 0.7266(5) 0.6780(2) 0.9427(4) 0.0352(14) Uani 1 d . .
C21 C 0.6948(6) 0.7321(2) 0.9061(4) 0.043(2) Uani 1 d . .
H21 H 0.7411(6) 0.7573(2) 0.8961(4) 0.043(5) Uiso 1 calc R .
C22 C 0.5835(6) 0.7427(2) 0.8866(4) 0.046(2) Uani 1 d . .
H22 H 0.5433(6) 0.7752(2) 0.8608(4) 0.043(5) Uiso 1 calc R .
C23 C 0.5450(5) 0.6953(2) 0.9134(4) 0.0439(15) Uani 1 d . .
H23 H 0.4745(5) 0.6905(2) 0.9102(4) 0.043(5) Uiso 1 calc R .
C24 C 0.6309(5) 0.6560(2) 0.9461(4) 0.0401(15) Uani 1 d . .
H24 H 0.6258(5) 0.6205(2) 0.9670(4) 0.043(5) Uiso 1 calc R .
C25 C 0.9613(6) 0.6862(4) 1.1377(6) 0.097(3) Uani 1 d . .
H25A H 0.9632(28) 0.7241(4) 1.1214(7) 0.080(5) Uiso 1 calc R .
H25B H 1.0377(11) 0.6718(11) 1.1744(18) 0.080(5) Uiso 1 calc R .
H25C H 0.9287(20) 0.6820(14) 1.1868(15) 0.080(5) Uiso 1 calc R .
C26 C 0.9296(6) 0.6595(3) 0.9039(7) 0.085(2) Uani 1 d . .
H26A H 0.9315(30) 0.6978(4) 0.8909(25) 0.080(5) Uiso 1 calc R .
H26B H 0.8815(19) 0.6415(13) 0.8332(13) 0.080(5) Uiso 1 calc R .
H26C H 1.0057(14) 0.6449(14) 0.9366(16) 0.080(5) Uiso 1 calc R .
C27 C 0.8687(6) 0.5753(3) 1.0336(6) 0.074(2) Uani 1 d . .
H27A H 0.8504(33) 0.5715(3) 1.0937(24) 0.080(5) Uiso 1 calc R .
H27B H 0.9422(12) 0.5594(4) 1.0564(33) 0.080(5) Uiso 1 calc R .
H27C H 0.8116(25) 0.5572(4) 0.9669(11) 0.080(5) Uiso 1 calc R .
C28 C 0.2493(7) 0.3990(3) 0.6637(9) 0.087(3) Uani 1 d . .
C29 C 0.5312(8) 0.5325(3) 0.9332(7) 0.084(3) Uani 1 d . .
H29 H 0.5367(8) 0.5499(3) 0.8748(7) 0.080 Uiso 1 calc R .
C30 C 0.5806(8) 0.4951(5) 0.9838(8) 0.129(5) Uani 1 d . .
H30 H 0.6562(8) 0.4914(5) 0.9998(8) 0.080 Uiso 1 calc R .
C31 C 0.5354(6) 0.4545(3) 1.0236(6) 0.069(2) Uani 1 d . .
H31 H 0.5524(6) 0.4182(3) 1.0196(6) 0.080 Uiso 1 calc R .

loop_
_atom_type_symbol
_atom_type_description
_atom_type_scat_dispersion_real
_atom_type_scat_dispersion_imag
_atom_type_scat_source
C C 0.0033 0.0016 'International Tables Vol C Tables 4.2.6.8 and 6.1.1.4'
H H 0.0000 0.0000 'International Tables Vol C Tables 4.2.6.8 and 6.1.1.4'
O O 0.0106 0.0060 'International Tables Vol C Tables 4.2.6.8 and 6.1.1.4'
F F 0.0171 0.0103 'International Tables Vol C Tables 4.2.6.8 and 6.1.1.4'
Si Si 0.0817 0.0704 'International Tables Vol C Tables 4.2.6.8 and 6.1.1.4'
S S 0.1246 0.1234 'International Tables Vol C Tables 4.2.6.8 and 6.1.1.4'
Ti Ti 0.2776 0.4457 'International Tables Vol C Tables 4.2.6.8 and 6.1.1.4'
Ag Ag -0.8971 1.1015 'International Tables Vol C Tables 4.2.6.8 and 6.1.1.4'

loop_
_geom_angle_atom_site_label_1
_geom_angle_atom_site_label_2
_geom_angle_atom_site_label_3
_geom_angle
_geom_angle_site_symmetry_1
_geom_angle_site_symmetry_3
_geom_angle_publ_flag
O1 Ag1 C1 142.1(2) . . ?
O1 Ag1 C6 132.5(2) . . ?
C1 Ag1 C6 85.3(2) . . ?
O1 Ag1 C2 112.4(2) . . ?
C1 Ag1 C2 30.0(2) . . ?
C6 Ag1 C2 115.1(2) . . ?
O1 Ag1 C7 103.0(2) . . ?
C1 Ag1 C7 114.9(2) . . ?
C6 Ag1 C7 29.7(2) . . ?
C2 Ag1 C7 144.6(2) . . ?
O1 Ag1 Ti1 173.49(12) . . ?
C1 Ag1 Ti1 42.61(13) . . ?
C6 Ag1 Ti1 42.70(15) . . ?
C2 Ag1 Ti1 72.58(12) . . ?
C7 Ag1 Ti1 72.35(14) . . ?
C1 Ti1 C6 93.3(2) . . ?
C1 Ti1 C22 137.8(2) . . ?
C6 Ti1 C22 99.7(2) . . ?
C1 Ti1 C15 97.3(2) . . ?
C6 Ti1 C15 136.5(2) . . ?
C22 Ti1 C15 100.2(2) . . ?
C1 Ti1 C21 112.3(2) . . ?
C6 Ti1 C21 131.7(2) . . ?
C22 Ti1 C21 34.8(2) . . ?
C15 Ti1 C21 81.9(2) . . ?
C1 Ti1 C23 114.9(2) . . ?
C6 Ti1 C23 75.6(2) . . ?
C22 Ti1 C23 34.5(2) . . ?
C15 Ti1 C23 134.4(2) . . ?
C21 Ti1 C23 56.8(2) . . ?
C1 Ti1 C16 130.1(2) . . ?
C6 Ti1 C16 114.6(2) . . ?
C22 Ti1 C16 79.6(2) . . ?
C15 Ti1 C16 34.4(2) . . ?
C21 Ti1 C16 79.8(2) . . ?
C23 Ti1 C16 111.8(2) . . ?
C1 Ti1 C14 75.1(2) . . ?
C6 Ti1 C14 111.0(2) . . ?
C22 Ti1 C14 133.9(2) . . ?
C15 Ti1 C14 34.6(2) . . ?
C21 Ti1 C14 114.7(2) . . ?
C23 Ti1 C14 168.3(2) . . ?
C16 Ti1 C14 56.9(2) . . ?
C1 Ti1 C13 91.5(2) . . ?
C6 Ti1 C13 80.8(2) . . ?
C22 Ti1 C13 130.1(2) . . ?
C15 Ti1 C13 56.9(2) . . ?
C21 Ti1 C13 135.2(2) . . ?
C23 Ti1 C13 145.1(2) . . ?
C16 Ti1 C13 56.5(2) . . ?
C14 Ti1 C13 34.0(2) . . ?
C1 Ti1 C24 83.2(2) . . ?
C6 Ti1 C24 89.5(2) . . ?
C22 Ti1 C24 57.1(2) . . ?
C15 Ti1 C24 133.6(2) . . ?
C21 Ti1 C24 56.1(2) . . ?
C23 Ti1 C24 34.3(2) . . ?
C16 Ti1 C24 133.9(2) . . ?
C14 Ti1 C24 150.6(2) . . ?
C13 Ti1 C24 168.7(2) . . ?
C1 Ti1 C12 126.2(2) . . ?
C6 Ti1 C12 82.1(2) . . ?
C22 Ti1 C12 95.5(2) . . ?
C15 Ti1 C12 57.8(2) . . ?
C21 Ti1 C12 110.0(2) . . ?
C23 Ti1 C12 115.6(2) . . ?
C16 Ti1 C12 34.4(2) . . ?
C14 Ti1 C12 57.7(2) . . ?
C13 Ti1 C12 34.7(2) . . ?
C24 Ti1 C12 149.6(2) . . ?
C1 Ti1 C20 81.2(2) . . ?
C6 Ti1 C20 123.7(2) . . ?
C22 Ti1 C20 58.2(2) . . ?
C15 Ti1 C20 99.7(2) . . ?
C21 Ti1 C20 34.2(2) . . ?
C23 Ti1 C20 57.6(2) . . ?
C16 Ti1 C20 110.9(2) . . ?
C14 Ti1 C20 121.1(2) . . ?
C13 Ti1 C20 154.6(2) . . ?
C24 Ti1 C20 34.2(2) . . ?
C12 Ti1 C20 143.8(2) . . ?
O2 S1 O1 118.0(3) . . ?
O2 S1 O3 115.1(4) . . ?
O1 S1 O3 112.6(4) . . ?
O2 S1 C28 105.0(3) . . ?
O1 S1 C28 102.5(3) . . ?
O3 S1 C28 100.8(5) . . ?
C5 Si1 C4 109.6(3) . . ?
C5 Si1 C3 110.5(3) . . ?
C4 Si1 C3 110.4(3) . . ?
C5 Si1 C2 110.3(3) . . ?
C4 Si1 C2 110.3(3) . . ?
C3 Si1 C2 105.7(3) . . ?
C8 Si2 C7 111.1(3) . . ?
C8 Si2 C10 110.6(3) . . ?
C7 Si2 C10 106.9(3) . . ?
C8 Si2 C9 108.9(3) . . ?
C7 Si2 C9 107.5(3) . . ?
C10 Si2 C9 111.8(3) . . ?
C17 Si3 C19 113.0(3) . . ?
C17 Si3 C18 109.1(3) . . ?
C19 Si3 C18 106.9(3) . . ?
C17 Si3 C12 107.3(3) . . ?
C19 Si3 C12 112.5(2) . . ?
C18 Si3 C12 107.9(3) . . ?
C27 Si4 C26 111.8(4) . . ?
C27 Si4 C20 110.1(3) . . ?
C26 Si4 C20 110.2(3) . . ?
C27 Si4 C25 109.6(4) . . ?
C26 Si4 C25 109.7(4) . . ?
C20 Si4 C25 105.3(3) . . ?
S1 O1 Ag1 149.5(3) . . ?
C2 C1 Ti1 171.2(4) . . ?
C2 C1 Ag1 80.7(3) . . ?
Ti1 C1 Ag1 91.0(2) . . ?
C1 C2 Si1 163.8(5) . . ?
C1 C2 Ag1 69.3(3) . . ?
Si1 C2 Ag1 126.5(2) . . ?
C7 C6 Ti1 173.2(4) . . ?
C7 C6 Ag1 82.8(3) . . ?
Ti1 C6 Ag1 90.4(2) . . ?
C6 C7 Si2 170.5(4) . . ?
C6 C7 Ag1 67.5(3) . . ?
Si2 C7 Ag1 121.3(2) . . ?
C16 C12 C13 104.9(5) . . ?
C16 C12 Si3 127.1(4) . . ?
C13 C12 Si3 127.5(4) . . ?
C16 C12 Ti1 71.6(3) . . ?
C13 C12 Ti1 71.8(3) . . ?
Si3 C12 Ti1 126.9(2) . . ?
C14 C13 C12 109.9(5) . . ?
C14 C13 Ti1 72.9(3) . . ?
C12 C13 Ti1 73.5(3) . . ?
C13 C14 C15 107.5(5) . . ?
C13 C14 Ti1 73.2(3) . . ?
C15 C14 Ti1 71.7(3) . . ?
C16 C15 C14 107.7(5) . . ?
C16 C15 Ti1 73.7(3) . . ?
C14 C15 Ti1 73.7(3) . . ?
C15 C16 C12 109.9(4) . . ?
C15 C16 Ti1 71.9(3) . . ?
C12 C16 Ti1 74.0(3) . . ?
C21 C20 C24 104.4(5) . . ?
C21 C20 Si4 126.6(4) . . ?
C24 C20 Si4 127.8(4) . . ?
C21 C20 Ti1 70.5(3) . . ?
C24 C20 Ti1 71.4(3) . . ?
Si4 C20 Ti1 131.7(3) . . ?
C20 C21 C22 110.6(5) . . ?
C20 C21 Ti1 75.3(3) . . ?
C22 C21 Ti1 71.5(3) . . ?
C23 C22 C21 106.9(5) . . ?
C23 C22 Ti1 73.8(3) . . ?
C21 C22 Ti1 73.6(3) . . ?
C22 C23 C24 107.9(5) . . ?
C22 C23 Ti1 71.7(3) . . ?
C24 C23 Ti1 73.7(3) . . ?
C23 C24 C20 110.3(5) . . ?
C23 C24 Ti1 72.0(3) . . ?
C20 C24 Ti1 74.5(3) . . ?
F2 C28 F1 110.3(7) . . ?
F2 C28 F3 107.0(8) . . ?
F1 C28 F3 106.1(8) . . ?
F2 C28 S1 112.6(7) . . ?
F1 C28 S1 113.3(7) . . ?
F3 C28 S1 107.1(5) . . ?
C30 C29 C31 104.3(9) . 3_667 ?
C29 C30 C31 124.6(10) . . ?
C29 C30 C31 41.0(6) . 3_667 ?
C31 C30 C31 89.3(6) . 3_667 ?
C29 C31 C30 120.6(8) 3_667 . ?
C29 C31 C30 34.6(4) 3_667 3_667 ?
C30 C31 C30 90.7(6) . 3_667 ?

loop_
_geom_bond_atom_site_label_1
_geom_bond_atom_site_label_2
_geom_bond_distance
_geom_bond_site_symmetry_2
_geom_bond_publ_flag
Ag1 O1 2.252(4) . ?
Ag1 C1 2.287(5) . ?
Ag1 C6 2.307(5) . ?
Ag1 C2 2.414(5) . ?
Ag1 C7 2.477(5) . ?
Ag1 Ti1 3.157(2) . ?
Ti1 C1 2.137(5) . ?
Ti1 C6 2.141(6) . ?
Ti1 C22 2.333(5) . ?
Ti1 C15 2.343(5) . ?
Ti1 C21 2.360(5) . ?
Ti1 C23 2.360(5) . ?
Ti1 C16 2.365(5) . ?
Ti1 C14 2.369(5) . ?
Ti1 C13 2.373(5) . ?
Ti1 C24 2.382(5) . ?
Ti1 C12 2.395(5) . ?
Ti1 C20 2.421(5) . ?
S1 O2 1.386(5) . ?
S1 O1 1.418(4) . ?
S1 O3 1.442(6) . ?
S1 C28 1.804(9) . ?
Si1 C5 1.838(6) . ?
Si1 C4 1.845(6) . ?
Si1 C3 1.855(6) . ?
Si1 C2 1.863(5) . ?
Si2 C8 1.845(6) . ?
Si2 C7 1.845(6) . ?
Si2 C10 1.851(6) . ?
Si2 C9 1.861(6) . ?
Si3 C17 1.855(6) . ?
Si3 C19 1.859(6) . ?
Si3 C18 1.864(5) . ?
Si3 C12 1.880(5) . ?
Si4 C27 1.846(7) . ?
Si4 C26 1.855(8) . ?
Si4 C20 1.855(6) . ?
Si4 C25 1.870(7) . ?
F1 C28 1.286(7) . ?
F2 C28 1.261(8) . ?
F3 C28 1.376(11) . ?
C1 C2 1.223(7) . ?
C6 C7 1.235(7) . ?
C12 C16 1.407(7) . ?
C12 C13 1.422(7) . ?
C13 C14 1.385(8) . ?
C14 C15 1.402(7) . ?
C15 C16 1.391(7) . ?
C20 C21 1.409(7) . ?
C20 C24 1.411(8) . ?
C21 C22 1.405(8) . ?
C22 C23 1.391(8) . ?
C23 C24 1.397(8) . ?
C29 C30 1.142(11) . ?
C29 C31 1.320(10) 3_667 ?
C30 C31 1.403(10) . ?
C30 C31 1.948(13) 3_667 ?
C31 C29 1.320(10) 3_667 ?
C31 C30 1.948(13) 3_667 ?
